data_2243702
loop_
_publ_author_name
'Archana, Sreeramapura D.'
'Kavitha, Channappa N.'
'Yathirajan, Hemmige S.'
'Foro, Sabine'
'Glidewell, Christopher'

_publ_section_title
;
 Two 3-amino-1<i>H</i>-pyrazol-2-ium salts containing organic anions, and
 an orthorhombic polymorph of 3-amino-1<i>H</i>-pyrazol-2-ium nitrate
;
_journal_coeditor_code DX2033
_journal_issue 1
_journal_name_full 'Acta Crystallographica Section E'
_journal_page_first 34
_journal_page_last 41
_journal_paper_doi 10.1107/S2056989020015959
_journal_volume 77
_journal_year 2021
_chemical_absolute_configuration unk
_chemical_formula_iupac 'C3 H6 N3 +, N O3 -'
_chemical_formula_moiety 'C3 H6 N3 +, N O3 -'
_chemical_formula_sum 'C3 H6 N4 O3'
_chemical_formula_weight 146.12
_chemical_name_systematic
;
3-Amino-1<i>H</i>-pyrazol-2-ium nitrate
;
_space_group_crystal_system orthorhombic
_space_group_IT_number 33
_space_group_name_Hall 'P 2c -2n'
_space_group_name_H-M_alt 'P n a 21'
_atom_sites_solution_hydrogens mixed
_atom_sites_solution_primary difmap
_audit_creation_method SHELXL-2014
_cell_angle_alpha 90
_cell_angle_beta 90
_cell_angle_gamma 90
_cell_formula_units_Z 4
_cell_length_a 7.2700(10)
_cell_length_b 9.907(2)
_cell_length_c 8.551(2)
_cell_measurement_reflns_used 942
_cell_measurement_temperature 296(2)
_cell_measurement_theta_max 27.812
_cell_measurement_theta_min 3.147
_cell_volume 615.9(2)
_computing_cell_refinement
;
CrysAlis RED (Oxford Diffraction, 2009)
;
_computing_data_collection
;
CrysAlis CCD (Oxford Diffraction, 2009)
;
_computing_data_reduction
;
CrysAlis RED (Oxford Diffraction, 2009)
;
_computing_molecular_graphics
;
PLATON (Spek, 2020)
;
_computing_publication_material
;
SHELXL-2014 (Sheldrick, 2015b) and PLATON (Spek, 2020)
;
_computing_structure_refinement
;
SHELXL-2014 (Sheldrick, 2015b)
;
_computing_structure_solution
;
SHELXT (Sheldrick, 2015a)
;
_diffrn_ambient_temperature 296(2)
_diffrn_measured_fraction_theta_full 1.000
_diffrn_measured_fraction_theta_max 0.939
_diffrn_measurement_device_type
;
Oxford Diffraction Xcalibur with Sapphire CCD
;
_diffrn_measurement_method '\w scans'
_diffrn_radiation_monochromator graphite
_diffrn_radiation_type MoK\a
_diffrn_radiation_wavelength 0.71073
_diffrn_reflns_av_R_equivalents 0.0197
_diffrn_reflns_av_unetI/netI 0.0155
_diffrn_reflns_limit_h_max 9
_diffrn_reflns_limit_h_min -5
_diffrn_reflns_limit_k_max 12
_diffrn_reflns_limit_k_min -12
_diffrn_reflns_limit_l_max 4
_diffrn_reflns_limit_l_min -11
_diffrn_reflns_number 2221
_diffrn_reflns_theta_full 25.242
_diffrn_reflns_theta_max 27.812
_diffrn_reflns_theta_min 3.147
_diffrn_source 'Enhance (Mo) X-ray Source'
_diffrn_standards_decay_% 0
_diffrn_standards_interval_count 0
_diffrn_standards_interval_time 0
_diffrn_standards_number 0
_exptl_absorpt_coefficient_mu 0.139
_exptl_absorpt_correction_T_max 0.973
_exptl_absorpt_correction_T_min 0.911
_exptl_absorpt_correction_type multi-scan
_exptl_absorpt_process_details
;
(CrysAlis RED; Oxford Diffraction, 2009)
;
_exptl_crystal_colour yellow
_exptl_crystal_density_diffrn 1.576
_exptl_crystal_description needle
_exptl_crystal_F_000 304
_exptl_crystal_size_max 0.500
_exptl_crystal_size_mid 0.240
_exptl_crystal_size_min 0.200
_refine_diff_density_max 0.152
_refine_diff_density_min -0.154
_refine_ls_extinction_method none
_refine_ls_goodness_of_fit_ref 1.111
_refine_ls_hydrogen_treatment mixed
_refine_ls_matrix_type full
_refine_ls_number_parameters 103
_refine_ls_number_reflns 942
_refine_ls_number_restraints 1
_refine_ls_restrained_S_all 1.110
_refine_ls_R_factor_all 0.0449
_refine_ls_R_factor_gt 0.0359
_refine_ls_shift/su_max 0.000
_refine_ls_shift/su_mean 0.000
_refine_ls_structure_factor_coef Fsqd
_refine_ls_weighting_details 'w=1/[\s^2^(Fo^2^)+(0.0550P)^2^+0.0228P] where P=(Fo^2^+2Fc^2^)/3'
_refine_ls_weighting_scheme calc
_refine_ls_wR_factor_gt 0.0863
_refine_ls_wR_factor_ref 0.0921
_reflns_number_gt 806
_reflns_number_total 942
_reflns_threshold_expression 'I > 2\s(I)'
_cod_data_source_file dx2033sup1.cif
_cod_data_source_block III
_cod_database_code 2243702
_shelx_space_group_comment
;
The symmetry employed for this shelxl refinement is uniquely defined
by the following loop, which should always be used as a source of
symmetry information in preference to the above space-group names.
They are only intended as comments.
;
_shelx_estimated_absorpt_t_min 0.934
_shelx_estimated_absorpt_t_max 0.973
_shelxl_version_number 2.014

loop_
_space_group_symop_operation_xyz
'x, y, z'
'-x, -y, z+1/2'
'-x+1/2, y+1/2, z+1/2'
'x+1/2, -y+1/2, z'

loop_
_atom_site_type_symbol
_atom_site_label
_atom_site_fract_x
_atom_site_fract_y
_atom_site_fract_z
_atom_site_U_iso_or_equiv
_atom_site_adp_type
_atom_site_calc_flag
_atom_site_occupancy
_atom_site_disorder_assembly
_atom_site_disorder_group
N N11 0.4618(4) 0.1812(2) 0.6198(4) 0.0508(6) Uani d 1 . .
H H11 0.503(5) 0.195(3) 0.721(6) 0.061 Uiso d 1 . .
N N12 0.4203(3) 0.2766(2) 0.5126(3) 0.0439(6) Uani d 1 . .
H H12 0.431(4) 0.352(4) 0.528(4) 0.053 Uiso d 1 . .
C C13 0.3503(3) 0.2185(3) 0.3849(3) 0.0397(6) Uani d 1 . .
C C14 0.3453(4) 0.0800(2) 0.4129(4) 0.0445(7) Uani d 1 . .
H H14 0.3025 0.0135 0.3454 0.053 Uiso calc 1 . .
C C15 0.4162(4) 0.0616(3) 0.5595(5) 0.0522(8) Uani d 1 . .
H H15 0.4303 -0.0212 0.6092 0.063 Uiso calc 1 . .
N N131 0.2968(4) 0.2904(3) 0.2604(4) 0.0577(7) Uani d 1 . .
H H131 0.349(5) 0.370(5) 0.246(5) 0.069 Uiso d 1 . .
H H132 0.264(5) 0.249(4) 0.183(6) 0.069 Uiso d 1 . .
N N21 0.3928(3) 0.6297(2) 0.4171(3) 0.0451(6) Uani d 1 . .
O O21 0.3536(3) 0.56587(19) 0.5376(3) 0.0641(7) Uani d 1 . .
O O22 0.4480(3) 0.57038(18) 0.2981(3) 0.0560(6) Uani d 1 . .
O O23 0.3784(4) 0.75575(19) 0.4165(3) 0.0699(7) Uani d 1 . .

loop_
_atom_site_aniso_label
_atom_site_aniso_U_11
_atom_site_aniso_U_22
_atom_site_aniso_U_33
_atom_site_aniso_U_12
_atom_site_aniso_U_13
_atom_site_aniso_U_23
N11 0.0619(14) 0.0457(13) 0.0448(15) -0.0068(10) -0.0035(13) -0.0023(12)
N12 0.0500(13) 0.0315(10) 0.0501(15) -0.0048(9) 0.0029(13) -0.0092(12)
C13 0.0375(11) 0.0358(12) 0.0457(18) -0.0010(10) 0.0045(11) -0.0072(13)
C14 0.0480(13) 0.0321(13) 0.0534(18) -0.0053(11) 0.0010(15) -0.0091(12)
C15 0.0575(16) 0.0362(13) 0.063(2) -0.0052(12) 0.0044(16) 0.0008(14)
N131 0.0694(16) 0.0474(15) 0.0562(18) -0.0059(12) -0.0124(14) -0.0010(13)
N21 0.0601(13) 0.0324(11) 0.0427(13) 0.0020(9) -0.0002(12) 0.0005(12)
O21 0.1067(18) 0.0398(10) 0.0457(13) 0.0027(10) 0.0150(14) 0.0043(10)
O22 0.0818(14) 0.0380(10) 0.0482(13) -0.0002(9) 0.0104(12) -0.0067(10)
O23 0.1188(18) 0.0274(9) 0.0635(16) 0.0089(10) 0.0148(15) -0.0002(11)

loop_
_atom_type_symbol
_atom_type_description
_atom_type_scat_dispersion_real
_atom_type_scat_dispersion_imag
_atom_type_scat_source
C C 0.0033 0.0016 'International Tables Vol C Tables 4.2.6.8 and 6.1.1.4'
H H 0.0000 0.0000 'International Tables Vol C Tables 4.2.6.8 and 6.1.1.4'
N N 0.0061 0.0033 'International Tables Vol C Tables 4.2.6.8 and 6.1.1.4'
O O 0.0106 0.0060 'International Tables Vol C Tables 4.2.6.8 and 6.1.1.4'

loop_
_geom_angle_atom_site_label_1
_geom_angle_atom_site_label_2
_geom_angle_atom_site_label_3
_geom_angle_site_symmetry_1
_geom_angle_site_symmetry_3
_geom_angle
_geom_angle_publ_flag
C15 N11 N12 . . 107.7(3) ?
C15 N11 H11 . . 125(2) ?
N12 N11 H11 . . 127(2) ?
C13 N12 N11 . . 109.8(2) ?
C13 N12 H12 . . 127(3) ?
N11 N12 H12 . . 123(3) ?
N12 C13 N131 . . 122.1(2) ?
N12 C13 C14 . . 107.1(3) ?
N131 C13 C14 . . 130.8(3) ?
C15 C14 C13 . . 106.2(3) ?
C15 C14 H14 . . 126.9 ?
C13 C14 H14 . . 126.9 ?
N11 C15 C14 . . 109.3(3) ?
N11 C15 H15 . . 125.4 ?
C14 C15 H15 . . 125.4 ?
C13 N131 H131 . . 118(3) ?
C13 N131 H132 . . 117(3) ?
H131 N131 H132 . . 118(4) ?
O22 N21 O21 . . 120.9(2) ?
O22 N21 O23 . . 119.7(3) ?
O21 N21 O23 . . 119.4(3) ?

loop_
_geom_bond_atom_site_label_1
_geom_bond_atom_site_label_2
_geom_bond_site_symmetry_2
_geom_bond_distance
_geom_bond_publ_flag
N11 C15 . 1.334(4) ?
N11 N12 . 1.351(4) ?
N11 H11 . 0.93(5) ?
N12 C13 . 1.336(4) ?
N12 H12 . 0.76(4) ?
C13 N131 . 1.338(4) ?
C13 C14 . 1.393(4) ?
C14 C15 . 1.367(5) ?
C14 H14 . 0.9300 ?
C15 H15 . 0.9300 ?
N131 H131 . 0.88(4) ?
N131 H132 . 0.82(5) ?
N21 O22 . 1.241(4) ?
N21 O21 . 1.242(3) ?
N21 O23 . 1.253(3) ?

loop_
_geom_hbond_atom_site_label_D
_geom_hbond_atom_site_label_H
_geom_hbond_atom_site_label_A
_geom_hbond_site_symmetry_A
_geom_hbond_distance_DH
_geom_hbond_distance_HA
_geom_hbond_distance_DA
_geom_hbond_angle_DHA
_geom_hbond_publ_flag
N11 H11 O22 2_665 0.93(5) 2.44(3) 2.968(3) 116(3) no
N11 H11 O23 2_665 0.93(5) 1.94(5) 2.860(4) 170(3) no
N12 H12 O21 . 0.76(4) 2.19(4) 2.914(3) 158(3) no
N12 H12 O22 2_665 0.76(4) 2.59(3) 3.029(3) 119(3) no
N131 H131 O22 . 0.88(5) 2.16(5) 3.001(4) 159(4) no
N131 H132 O21 3_544 0.81(5) 2.36(4) 3.126(4) 157(4) no
N131 H132 O23 3_544 0.81(5) 2.50(5) 3.223(4) 148(4) no

loop_
_geom_torsion_atom_site_label_1
_geom_torsion_atom_site_label_2
_geom_torsion_atom_site_label_3
_geom_torsion_atom_site_label_4
_geom_torsion_site_symmetry_1
_geom_torsion_site_symmetry_2
_geom_torsion_site_symmetry_3
_geom_torsion_site_symmetry_4
_geom_torsion
_geom_torsion_publ_flag
C15 N11 N12 C13 . . . . -0.5(3) ?
N11 N12 C13 N131 . . . . 179.8(3) ?
N11 N12 C13 C14 . . . . 0.6(3) ?
N12 C13 C14 C15 . . . . -0.6(3) ?
N131 C13 C14 C15 . . . . -179.6(3) ?
N12 N11 C15 C14 . . . . 0.1(3) ?
C13 C14 C15 N11 . . . . 0.3(3) ?

_cod_database_fobs_code 2243702
